data_4089663
loop_
_publ_author_name
'Chaplin, Adrian B.'

_publ_section_title
;
 Rhodium(I) Complexes of the Conformationally Rigid IBioxMe4 Ligand:
 Preparation of Mono-, Bis-, and Tris-ligated NHC Complexes
;
_journal_issue 12
_journal_name_full Organometallics
_journal_page_first 3069
_journal_paper_doi 10.1021/om500332n
_journal_volume 33
_journal_year 2014
_chemical_formula_moiety 'C24 H32 N4 O6 Rh, C32 H12 B F24'
_chemical_formula_sum 'C56 H44 B F24 N4 O6 Rh'
_chemical_formula_weight 1438.67
_chemical_melting_point ?
_space_group_crystal_system monoclinic
_space_group_IT_number 15
_space_group_name_Hall '-C 2yc'
_space_group_name_H-M_alt 'C 1 2/c 1'
_atom_sites_solution_hydrogens geom
_atom_sites_solution_primary direct
_atom_sites_solution_secondary difmap
_audit_creation_date 2013-03-31
_audit_creation_method
;
  Olex2 1.2
  (compiled 2013.03.22 svn.r2654, GUI svn.r4446)
;
_cell_angle_alpha 90
_cell_angle_beta 97.9670(14)
_cell_angle_gamma 90
_cell_formula_units_Z 8
_cell_length_a 20.5167(3)
_cell_length_b 17.3701(3)
_cell_length_c 34.4197(5)
_cell_measurement_reflns_used 26169
_cell_measurement_temperature 150(2)
_cell_measurement_theta_max 31.8248
_cell_measurement_theta_min 2.8933
_cell_volume 12148.0(3)
_computing_cell_refinement
;
CrysAlisPro, Agilent Technologies,
Version 1.171.36.21 (release 14-08-2012 CrysAlis171 .NET)
(compiled Sep 14 2012,17:21:16)
;
_computing_data_collection
;
CrysAlisPro, Agilent Technologies,
Version 1.171.36.21 (release 14-08-2012 CrysAlis171 .NET)
(compiled Sep 14 2012,17:21:16)
;
_computing_data_reduction
;
CrysAlisPro, Agilent Technologies,
Version 1.171.36.21 (release 14-08-2012 CrysAlis171 .NET)
(compiled Sep 14 2012,17:21:16)
;
_computing_molecular_graphics
;
Ortep-3 for Windows: L. J. Farrugia, J. Appl. Cryst (1997), 30, 565.
;
_computing_publication_material
;
O. V. Dolomanov, L. J. Bourhis, R. J. Gildea, J. A. K. Howard and H. Puschmann,
OLEX2: a complete structure solution, refinement and analysis program.
J. Appl. Cryst. (2009). 42, 339-341.
;
_computing_structure_refinement
;
SHELX, G.M. Sheldrick, Acta Cryst.
(2008). A64, 112-122
;
_computing_structure_solution
;
SHELX, G.M. Sheldrick, Acta Cryst.
(2008). A64, 112-122
;
_diffrn_ambient_temperature 150(2)
_diffrn_detector_area_resol_mean 10.2833
_diffrn_measured_fraction_theta_full 0.998
_diffrn_measured_fraction_theta_max 0.998
_diffrn_measurement_details
;
#__ type_ start__ end____ width___ exp.time_
  1 omega  -24.00    9.00   1.0000   12.6100
omega____ theta____ kappa____ phi______ frames
    -       17.3155  -99.0000 -150.0000 33

#__ type_ start__ end____ width___ exp.time_
  2 omega   44.00   89.00   1.0000   12.6100
omega____ theta____ kappa____ phi______ frames
    -       17.3155  178.0000  150.0000 45

#__ type_ start__ end____ width___ exp.time_
  3 omega  -61.00   11.00   1.0000   12.6100
omega____ theta____ kappa____ phi______ frames
    -       17.3155  -77.0000  150.0000 72

#__ type_ start__ end____ width___ exp.time_
  4 omega  -11.00   55.00   1.0000   12.6100
omega____ theta____ kappa____ phi______ frames
    -       17.3155  -99.0000    0.0000 66

#__ type_ start__ end____ width___ exp.time_
  5 omega  -12.00   91.00   1.0000   12.6100
omega____ theta____ kappa____ phi______ frames
    -       17.3155   57.0000  150.0000 103

#__ type_ start__ end____ width___ exp.time_
  6 omega  -12.00   91.00   1.0000   12.6100
omega____ theta____ kappa____ phi______ frames
    -       17.3155   57.0000  -90.0000 103
;
_diffrn_measurement_device_type 'Oxford Diffraction: Xcalibur, Ruby, Gemini'
_diffrn_measurement_method '\w scans'
_diffrn_orient_matrix_UB_11 0.0099885000
_diffrn_orient_matrix_UB_12 -0.0094919000
_diffrn_orient_matrix_UB_13 0.0199858000
_diffrn_orient_matrix_UB_21 -0.0238066000
_diffrn_orient_matrix_UB_22 0.0258100000
_diffrn_orient_matrix_UB_23 0.0056083000
_diffrn_orient_matrix_UB_31 -0.0235008000
_diffrn_orient_matrix_UB_32 -0.0301819000
_diffrn_orient_matrix_UB_33 -0.0014900000
_diffrn_radiation_monochromator graphite
_diffrn_radiation_type 'Mo K\a'
_diffrn_radiation_wavelength 0.7107
_diffrn_reflns_av_R_equivalents 0.0362
_diffrn_reflns_av_unetI/netI 0.0380
_diffrn_reflns_Laue_measured_fraction_full 0.998
_diffrn_reflns_Laue_measured_fraction_max 0.998
_diffrn_reflns_limit_h_max 28
_diffrn_reflns_limit_h_min -30
_diffrn_reflns_limit_k_max 25
_diffrn_reflns_limit_k_min -25
_diffrn_reflns_limit_l_max 50
_diffrn_reflns_limit_l_min -50
_diffrn_reflns_number 76539
_diffrn_reflns_point_group_measured_fraction_full 0.998
_diffrn_reflns_point_group_measured_fraction_max 0.998
_diffrn_reflns_theta_full 26.369
_diffrn_reflns_theta_max 26.369
_diffrn_reflns_theta_min 2.952
_diffrn_source 'Enhance (Mo) X-ray Source'
_exptl_absorpt_coefficient_mu 0.407
_exptl_absorpt_correction_T_max 1.00000
_exptl_absorpt_correction_T_min 0.98210
_exptl_absorpt_correction_type multi-scan
_exptl_absorpt_process_details
;
CrysAlisPro, Agilent Technologies,
Version 1.171.36.21 (release 14-08-2012 CrysAlis171 .NET)
(compiled Sep 14 2012,17:21:16)
Empirical absorption correction using spherical harmonics,
 implemented in SCALE3 ABSPACK scaling algorithm.
;
_exptl_crystal_colour yellow
_exptl_crystal_colour_primary yellow
_exptl_crystal_density_diffrn 1.573
_exptl_crystal_density_meas ?
_exptl_crystal_description block
_exptl_crystal_F_000 5776
_exptl_crystal_recrystallization_method 'Crystals grown from CH2Cl2-Heptane at 293 K'
_exptl_crystal_size_max 0.45
_exptl_crystal_size_mid 0.3
_exptl_crystal_size_min 0.12
_refine_diff_density_max 0.584
_refine_diff_density_min -0.512
_refine_diff_density_rms 0.057
_refine_ls_extinction_method none
_refine_ls_goodness_of_fit_ref 1.045
_refine_ls_hydrogen_treatment constr
_refine_ls_matrix_type full
_refine_ls_number_parameters 949
_refine_ls_number_reflns 12400
_refine_ls_number_restraints 510
_refine_ls_restrained_S_all 1.234
_refine_ls_R_factor_all 0.0449
_refine_ls_R_factor_gt 0.0386
_refine_ls_shift/su_max 0.002
_refine_ls_shift/su_mean 0.000
_refine_ls_structure_factor_coef Fsqd
_refine_ls_weighting_details 'w=1/[\s^2^(Fo^2^)+(0.0249P)^2^+32.8908P] where P=(Fo^2^+2Fc^2^)/3'
_refine_ls_weighting_scheme calc
_refine_ls_wR_factor_gt 0.0795
_refine_ls_wR_factor_ref 0.0821
_reflns_Friedel_coverage 0.000
_reflns_number_gt 11116
_reflns_number_total 12400
_reflns_threshold_expression 'I > 2\s(I)'
_cod_data_source_file om500332n_si_002.cif
_cod_data_source_block 8
_cod_depositor_comments
;
The following automatic conversions were performed:

data item '_chemical_melting_point' value 'not measured' was changed
to '?' -- the value is undefined or not given.

data item '_exptl_crystal_density_meas' value 'not measured' was
changed to '?' -- the value is perceived as not measured.

Automatic conversion script
Id: cif_fix_values 6909 2019-04-08 15:41:33Z antanas 
;
_cod_database_code 4089663
_shelxl_version_number 2013-4
_shelx_space_group_comment
;
The symmetry employed for this shelxl refinement is uniquely defined
by the following loop, which should always be used as a source of
symmetry information in preference to the above space-group names.
They are only intended as comments.
;
_olex2_refinement_description
;
1. Fixed Uiso
 At 1.2 times of:
  All C(H) groups, All C(H,H) groups
 At 1.5 times of:
  All C(H,H,H) groups
2. Restrained distances
 C207-F1 \\sim C207-F2 \\sim C207-F3 \\sim C207-F101 \\sim C207-F102 \\sim
C207-F103
 with sigma of 0.01
 F1-F2 \\sim F2-F3 \\sim F3-F1 \\sim F101-F102 \\sim F102-F103 \\sim F103-F101
 with sigma of 0.01
 C203-F1 \\sim C203-F2 \\sim C203-F3 \\sim C203-F101 \\sim C203-F102 \\sim
C203-F103
 with sigma of 0.01
 C208-F4 \\sim C208-F5 \\sim C208-F6 \\sim C208-F104 \\sim C208-F105 \\sim
C208-F106
 with sigma of 0.01
 F4-F5 \\sim F5-F6 \\sim F6-F4 \\sim F104-F105 \\sim F105-F106 \\sim F106-F104
 with sigma of 0.01
 C205-F4 \\sim C205-F5 \\sim C205-F6 \\sim C205-F104 \\sim C205-F105 \\sim
C205-F106
 with sigma of 0.01
 C223-F113 \\sim C223-F115 \\sim C223-F114 \\sim C223-F13 \\sim C223-F14 \\sim
C223-F15
 with sigma of 0.01
 F113-F115 \\sim F115-F114 \\sim F114-F113 \\sim F13-F14 \\sim F14-F15 \\sim
F15-F13
 with sigma of 0.01
 C219-F113 \\sim C219-F115 \\sim C219-F114 \\sim C219-F13 \\sim C219-F14 \\sim
C219-F15
 with sigma of 0.01
 C224-F16 \\sim C224-F17 \\sim C224-F18 \\sim C224-F116 \\sim C224-F117 \\sim
C224-F118
 with sigma of 0.01
 F16-F17 \\sim F17-F18 \\sim F18-F16 \\sim F116-F117 \\sim F117-F118 \\sim
F118-F116
 with sigma of 0.01
 C221-F16 \\sim C221-F17 \\sim C221-F18 \\sim C221-F116 \\sim C221-F117 \\sim
C221-F118
 with sigma of 0.01
3. Uiso/Uaniso restraints and constraints
F1 \\sim F2 \\sim F3 \\sim F4 \\sim F5 \\sim F6 \\sim F7 \\sim F8 \\sim F9
\\sim F10 \\sim F11 \\sim F12 \\sim F13 \\sim F14 \\sim F15 \\sim F16 \\sim F17
\\sim F18 \\sim F19 \\sim F20 \\sim F21 \\sim F22 \\sim F23 \\sim F24 \\sim
F101 \\sim F102 \\sim F103 \\sim F104 \\sim F105 \\sim F106 \\sim F113 \\sim
F114 \\sim F115 \\sim F116 \\sim F117 \\sim F118: within 1.7A with sigma of
0.005 and sigma for terminal atoms of 0.01
Uanis(F1) \\sim Ueq, Uanis(F2) \\sim Ueq, Uanis(F3) \\sim Ueq, Uanis(F4) \\sim
Ueq, Uanis(F5) \\sim Ueq, Uanis(F6) \\sim Ueq, Uanis(F7) \\sim Ueq, Uanis(F8)
\\sim Ueq, Uanis(F9) \\sim Ueq, Uanis(F10) \\sim Ueq, Uanis(F11) \\sim Ueq,
Uanis(F12) \\sim Ueq, Uanis(F13) \\sim Ueq, Uanis(F14) \\sim Ueq, Uanis(F15)
\\sim Ueq, Uanis(F16) \\sim Ueq, Uanis(F17) \\sim Ueq, Uanis(F18) \\sim Ueq,
Uanis(F19) \\sim Ueq, Uanis(F20) \\sim Ueq, Uanis(F21) \\sim Ueq, Uanis(F22)
\\sim Ueq, Uanis(F23) \\sim Ueq, Uanis(F24) \\sim Ueq, Uanis(F101) \\sim Ueq,
Uanis(F102) \\sim Ueq, Uanis(F103) \\sim Ueq, Uanis(F104) \\sim Ueq,
Uanis(F105) \\sim Ueq, Uanis(F106) \\sim Ueq, Uanis(F113) \\sim Ueq,
Uanis(F114) \\sim Ueq, Uanis(F115) \\sim Ueq, Uanis(F116) \\sim Ueq,
Uanis(F117) \\sim Ueq, Uanis(F118) \\sim Ueq: with sigma of 0.005 and sigma for
terminal atoms of 0.01
4. Others
 Sof(F101)=Sof(F102)=Sof(F103)=1-FVAR(1)
 Sof(F1)=Sof(F2)=Sof(F3)=FVAR(1)
 Sof(F116)=Sof(F117)=Sof(F118)=1-FVAR(2)
 Sof(F16)=Sof(F17)=Sof(F18)=FVAR(2)
 Sof(F104)=Sof(F105)=Sof(F106)=1-FVAR(3)
 Sof(F4)=Sof(F5)=Sof(F6)=FVAR(3)
 Sof(F113)=Sof(F114)=Sof(F115)=1-FVAR(4)
 Sof(F13)=Sof(F14)=Sof(F15)=FVAR(4)
5.a Secondary CH2 refined with riding coordinates:
 C12(H12A,H12B), C15(H15A,H15B), C27(H27A,H27B), C30(H30A,H30B)
5.b Aromatic/amide H refined with riding coordinates:
 C202(H202), C204(H204), C206(H206), C210(H210), C212(H212), C214(H214),
 C218(H218), C220(H220), C222(H222), C226(H226), C228(H228), C230(H230)
5.c Idealised Me refined as rotating group:
 C17(H17A,H17B,H17C), C18(H18A,H18B,H18C), C19(H19A,H19B,H19C), C20(H20A,H20B,
 H20C), C32(H32A,H32B,H32C), C33(H33A,H33B,H33C), C34(H34A,H34B,H34C), C35(H35A,
 H35B,H35C)
;

loop_
_space_group_symop_operation_xyz
'x, y, z'
'-x, y, -z+1/2'
'x+1/2, y+1/2, z'
'-x+1/2, y+1/2, -z+1/2'
'-x, -y, -z'
'x, -y, z-1/2'
'-x+1/2, -y+1/2, -z'
'x+1/2, -y+1/2, z-1/2'

loop_
_atom_site_label
_atom_site_type_symbol
_atom_site_fract_x
_atom_site_fract_y
_atom_site_fract_z
_atom_site_U_iso_or_equiv
_atom_site_adp_type
_atom_site_occupancy
_atom_site_site_symmetry_order
_atom_site_calc_flag
_atom_site_refinement_flags_posn
_atom_site_refinement_flags_adp
_atom_site_refinement_flags_occupancy
_atom_site_disorder_assembly
_atom_site_disorder_group
Rh1 Rh 0.68799(2) 0.72175(2) 0.11968(2) 0.01940(5) Uani 1 1 d . . . . .
O3 O 0.66544(12) 0.83122(14) 0.05031(7) 0.0626(7) Uani 1 1 d . . . . .
O5 O 0.71705(10) 0.59411(12) 0.18030(6) 0.0471(5) Uani 1 1 d . . . . .
O13 O 0.93977(8) 0.81431(10) 0.15580(5) 0.0325(4) Uani 1 1 d . . . . .
O16 O 0.84552(8) 0.90788(10) 0.21600(5) 0.0285(4) Uani 1 1 d . . . . .
O28 O 0.43698(8) 0.62485(10) 0.09330(5) 0.0298(4) Uani 1 1 d . . . . .
O31 O 0.53044(8) 0.50753(10) 0.04249(5) 0.0338(4) Uani 1 1 d . . . . .
N7 N 0.83387(9) 0.77584(11) 0.13733(5) 0.0234(4) Uani 1 1 d . . . . .
N10 N 0.77642(9) 0.83002(11) 0.17558(5) 0.0215(4) Uani 1 1 d . . . . .
N22 N 0.54201(9) 0.67093(10) 0.10397(5) 0.0190(4) Uani 1 1 d . . . . .
N25 N 0.59910(9) 0.59959(10) 0.07263(5) 0.0204(4) Uani 1 1 d . . . . .
C2 C 0.67347(12) 0.79241(15) 0.07685(8) 0.0330(6) Uani 1 1 d . . . . .
C4 C 0.70597(11) 0.64268(15) 0.15855(7) 0.0277(5) Uani 1 1 d . . . . .
C5 C 0.53573(11) 0.57076(13) 0.06583(7) 0.0229(5) Uani 1 1 d . . . . .
C6 C 0.77072(10) 0.78002(13) 0.14506(6) 0.0226(5) Uani 1 1 d . . . . .
C7 C 0.49972(10) 0.61600(13) 0.08565(6) 0.0223(5) Uani 1 1 d . . . . .
C8 C 0.87643(11) 0.82083(13) 0.16226(7) 0.0243(5) Uani 1 1 d . . . . .
C9 C 0.84012(11) 0.85600(13) 0.18624(7) 0.0233(5) Uani 1 1 d . . . . .
C11 C 0.87032(11) 0.73208(14) 0.11028(7) 0.0279(5) Uani 1 1 d . . . . .
C12 C 0.93867(14) 0.7700(2) 0.12130(11) 0.0650(11) Uani 1 1 d . . . . .
H12A H 0.9730 0.7297 0.1255 0.078 Uiso 1 1 calc R U . . .
H12B H 0.9484 0.8035 0.0995 0.078 Uiso 1 1 calc R U . . .
C14 C 0.73152(11) 0.86833(13) 0.19981(7) 0.0244(5) Uani 1 1 d . . . . .
C15 C 0.78461(12) 0.89950(16) 0.23272(7) 0.0314(6) Uani 1 1 d . . . . .
H15A H 0.7708 0.9498 0.2423 0.038 Uiso 1 1 calc R U . . .
H15B H 0.7909 0.8631 0.2551 0.038 Uiso 1 1 calc R U . . .
C17 C 0.84423(15) 0.74822(18) 0.06792(8) 0.0421(7) Uani 1 1 d . . . . .
H17A H 0.8723 0.7228 0.0510 0.063 Uiso 1 1 calc R U . . .
H17B H 0.8442 0.8039 0.0633 0.063 Uiso 1 1 calc R U . . .
H17C H 0.7992 0.7284 0.0620 0.063 Uiso 1 1 calc R U . . .
C18 C 0.87005(17) 0.64721(16) 0.11961(9) 0.0493(8) Uani 1 1 d . . . . .
H18A H 0.8860 0.6394 0.1475 0.074 Uiso 1 1 calc R U . . .
H18B H 0.8989 0.6200 0.1038 0.074 Uiso 1 1 calc R U . . .
H18C H 0.8251 0.6272 0.1136 0.074 Uiso 1 1 calc R U . . .
C19 C 0.69467(12) 0.93310(15) 0.17648(8) 0.0343(6) Uani 1 1 d . . . . .
H19A H 0.7263 0.9697 0.1682 0.051 Uiso 1 1 calc R U . . .
H19B H 0.6664 0.9596 0.1929 0.051 Uiso 1 1 calc R U . . .
H19C H 0.6676 0.9117 0.1533 0.051 Uiso 1 1 calc R U . . .
C20 C 0.68629(13) 0.81127(16) 0.21605(8) 0.0361(6) Uani 1 1 d . . . . .
H20A H 0.6549 0.7905 0.1945 0.054 Uiso 1 1 calc R U . . .
H20B H 0.6623 0.8373 0.2350 0.054 Uiso 1 1 calc R U . . .
H20C H 0.7125 0.7691 0.2291 0.054 Uiso 1 1 calc R U . . .
C21 C 0.60489(10) 0.66167(12) 0.09668(6) 0.0183(4) Uani 1 1 d . . . . .
C26 C 0.50661(11) 0.72098(14) 0.12870(7) 0.0247(5) Uani 1 1 d . . . . .
C27 C 0.43550(11) 0.70220(15) 0.10935(8) 0.0320(6) Uani 1 1 d . . . . .
H27A H 0.4047 0.7046 0.1291 0.038 Uiso 1 1 calc R U . . .
H27B H 0.4209 0.7396 0.0882 0.038 Uiso 1 1 calc R U . . .
C29 C 0.64339(11) 0.54993(13) 0.05291(7) 0.0266(5) Uani 1 1 d . . . . .
C30 C 0.58997(12) 0.50926(16) 0.02366(8) 0.0375(6) Uani 1 1 d . . . . .
H30A H 0.5820 0.5381 -0.0014 0.045 Uiso 1 1 calc R U . . .
H30B H 0.6040 0.4563 0.0181 0.045 Uiso 1 1 calc R U . . .
C32 C 0.52295(13) 0.80522(14) 0.12419(8) 0.0343(6) Uani 1 1 d . . . . .
H32A H 0.5693 0.8141 0.1344 0.051 Uiso 1 1 calc R U . . .
H32B H 0.4951 0.8367 0.1388 0.051 Uiso 1 1 calc R U . . .
H32C H 0.5150 0.8194 0.0964 0.051 Uiso 1 1 calc R U . . .
C33 C 0.51981(13) 0.69310(17) 0.17103(7) 0.0368(6) Uani 1 1 d . . . . .
H33A H 0.5056 0.6394 0.1724 0.055 Uiso 1 1 calc R U . . .
H33B H 0.4953 0.7251 0.1874 0.055 Uiso 1 1 calc R U . . .
H33C H 0.5670 0.6968 0.1805 0.055 Uiso 1 1 calc R U . . .
C34 C 0.69001(14) 0.59583(18) 0.03182(9) 0.0431(7) Uani 1 1 d . . . . .
H34A H 0.6649 0.6323 0.0139 0.065 Uiso 1 1 calc R U . . .
H34B H 0.7146 0.5609 0.0169 0.065 Uiso 1 1 calc R U . . .
H34C H 0.7208 0.6241 0.0510 0.065 Uiso 1 1 calc R U . . .
C35 C 0.67797(16) 0.49403(18) 0.08286(9) 0.0519(8) Uani 1 1 d . . . . .
H35A H 0.7092 0.5222 0.1018 0.078 Uiso 1 1 calc R U . . .
H35B H 0.7017 0.4555 0.0695 0.078 Uiso 1 1 calc R U . . .
H35C H 0.6453 0.4683 0.0966 0.078 Uiso 1 1 calc R U . . .
F1 F 0.8283(2) 0.2896(2) 0.01051(10) 0.0657(12) Uani 0.637(5) 1 d D U P A 1
F2 F 0.8690(2) 0.4003(3) 0.02097(12) 0.0873(17) Uani 0.637(5) 1 d D U P A 1
F3 F 0.76624(18) 0.3840(3) 0.00221(9) 0.0833(14) Uani 0.637(5) 1 d D U P A 1
F4 F 0.8998(3) 0.4850(3) 0.15887(19) 0.067(2) Uani 0.557(9) 1 d D U P B 1
F5 F 0.9026(3) 0.3812(2) 0.19173(13) 0.0564(13) Uani 0.557(9) 1 d D U P B 1
F6 F 0.8247(2) 0.4577(4) 0.19407(17) 0.0755(18) Uani 0.557(9) 1 d D U P B 1
F7 F 0.82619(8) 0.01923(9) 0.05330(4) 0.0394(4) Uani 1 1 d . U . . .
F8 F 0.78900(8) -0.07002(9) 0.08722(5) 0.0484(4) Uani 1 1 d . U . . .
F9 F 0.89178(7) -0.04254(9) 0.09619(5) 0.0401(4) Uani 1 1 d . U . . .
F10 F 0.93366(7) 0.06151(9) 0.22844(4) 0.0380(4) Uani 1 1 d . U . . .
F11 F 0.84457(7) 0.08832(11) 0.25167(4) 0.0433(4) Uani 1 1 d . U . . .
F12 F 0.90209(8) 0.17876(9) 0.23151(4) 0.0396(4) Uani 1 1 d . U . . .
F13 F 0.4682(3) 0.2480(3) -0.01594(18) 0.0648(15) Uani 0.669(16) 1 d D U P C 1
F14 F 0.4878(4) 0.3349(3) 0.02741(12) 0.0556(13) Uani 0.669(16) 1 d D U P C 1
F15 F 0.5586(2) 0.3103(4) -0.00967(19) 0.0550(15) Uani 0.669(16) 1 d D U P C 1
F16 F 0.46446(12) 0.00877(17) 0.05870(13) 0.0716(11) Uani 0.704(4) 1 d D U P D 1
F17 F 0.5560(2) -0.03365(17) 0.04876(16) 0.0893(14) Uani 0.704(4) 1 d D U P D 1
F18 F 0.5366(3) -0.0129(2) 0.10640(10) 0.0965(15) Uani 0.704(4) 1 d D U P D 1
F19 F 0.53309(7) 0.43958(8) 0.14830(4) 0.0342(3) Uani 1 1 d . U . . .
F20 F 0.60599(8) 0.47590(9) 0.19520(6) 0.0499(4) Uani 1 1 d . U . . .
F21 F 0.51265(8) 0.43400(9) 0.20774(5) 0.0447(4) Uani 1 1 d . U . . .
F22 F 0.55880(7) 0.19353(10) 0.27864(4) 0.0405(4) Uani 1 1 d . U . . .
F23 F 0.66025(8) 0.16523(12) 0.27975(5) 0.0563(5) Uani 1 1 d . U . . .
F24 F 0.58573(11) 0.09967(10) 0.24415(5) 0.0618(5) Uani 1 1 d . U . . .
F101 F 0.8083(4) 0.4343(3) 0.01448(17) 0.079(2) Uani 0.363(5) 1 d D U P A 2
F102 F 0.7957(4) 0.3149(5) 0.00122(16) 0.080(2) Uani 0.363(5) 1 d D U P A 2
F103 F 0.8867(2) 0.3591(5) 0.02749(19) 0.067(2) Uani 0.363(5) 1 d D U P A 2
F104 F 0.8729(5) 0.3977(4) 0.20052(13) 0.078(2) Uani 0.443(9) 1 d D U P B 2
F105 F 0.8231(3) 0.4957(4) 0.1739(3) 0.080(2) Uani 0.443(9) 1 d D U P B 2
F106 F 0.9154(3) 0.4645(4) 0.1587(2) 0.0506(18) Uani 0.443(9) 1 d D U P B 2
F113 F 0.5554(4) 0.3280(6) -0.0008(3) 0.046(3) Uani 0.331(16) 1 d D U P C 2
F114 F 0.4911(7) 0.2391(5) -0.0239(2) 0.058(3) Uani 0.331(16) 1 d D U P C 2
F115 F 0.4644(6) 0.3111(8) 0.0207(3) 0.063(2) Uani 0.331(16) 1 d D U P C 2
F116 F 0.5770(3) -0.0366(3) 0.0795(3) 0.066(2) Uani 0.296(4) 1 d D U P D 2
F117 F 0.4916(5) 0.0041(4) 0.0972(3) 0.076(2) Uani 0.296(4) 1 d D U P D 2
F118 F 0.4964(5) -0.0114(4) 0.0373(2) 0.088(2) Uani 0.296(4) 1 d D U P D 2
C201 C 0.74163(10) 0.28911(12) 0.11357(6) 0.0185(4) Uani 1 1 d . . . . .
C202 C 0.75811(11) 0.29845(13) 0.07575(7) 0.0214(5) Uani 1 1 d . . . . .
H202 H 0.7365 0.2677 0.0550 0.026 Uiso 1 1 calc R U . . .
C203 C 0.80529(11) 0.35148(13) 0.06765(7) 0.0254(5) Uani 1 1 d D . . . .
C204 C 0.83937(11) 0.39623(14) 0.09716(7) 0.0272(5) Uani 1 1 d . . . . .
H204 H 0.8720 0.4319 0.0916 0.033 Uiso 1 1 calc R U . . .
C205 C 0.82439(11) 0.38731(13) 0.13479(7) 0.0266(5) Uani 1 1 d D . . . .
C206 C 0.77604(11) 0.33567(13) 0.14257(6) 0.0221(5) Uani 1 1 d . . . . .
H206 H 0.7660 0.3319 0.1686 0.027 Uiso 1 1 calc R U . . .
C207 C 0.81975(13) 0.36066(16) 0.02672(8) 0.0444(7) Uani 1 1 d D . . . .
C208 C 0.86058(13) 0.43177(16) 0.16798(8) 0.0434(7) Uani 1 1 d D . . . .
C209 C 0.74932(10) 0.15085(12) 0.13805(6) 0.0171(4) Uani 1 1 d . . . . .
C210 C 0.76617(10) 0.09695(12) 0.11102(6) 0.0187(4) Uani 1 1 d . . . . .
H210 H 0.7409 0.0948 0.0857 0.022 Uiso 1 1 calc R U . . .
C211 C 0.81885(10) 0.04626(12) 0.11984(6) 0.0198(4) Uani 1 1 d . . . . .
C212 C 0.85722(10) 0.04730(12) 0.15623(6) 0.0206(4) Uani 1 1 d . . . . .
H212 H 0.8930 0.0127 0.1623 0.025 Uiso 1 1 calc R U . . .
C213 C 0.84187(10) 0.10032(13) 0.18359(6) 0.0193(4) Uani 1 1 d . . . . .
C214 C 0.78896(10) 0.15069(12) 0.17453(6) 0.0187(4) Uani 1 1 d . . . . .
H214 H 0.7795 0.1863 0.1939 0.022 Uiso 1 1 calc R U . . .
C215 C 0.83186(11) -0.01085(13) 0.08931(7) 0.0269(5) Uani 1 1 d . . . . .
C216 C 0.88098(11) 0.10628(14) 0.22359(7) 0.0263(5) Uani 1 1 d . . . . .
C217 C 0.63551(10) 0.19182(12) 0.09250(6) 0.0179(4) Uani 1 1 d . . . . .
C218 C 0.60249(10) 0.24173(12) 0.06468(6) 0.0185(4) Uani 1 1 d . . . . .
H218 H 0.6182 0.2929 0.0631 0.022 Uiso 1 1 calc R U . . .
C219 C 0.54715(10) 0.21897(13) 0.03910(6) 0.0215(4) Uani 1 1 d D . . . .
C220 C 0.52236(11) 0.14523(14) 0.04024(7) 0.0250(5) Uani 1 1 d . . . . .
H220 H 0.4850 0.1295 0.0226 0.030 Uiso 1 1 calc R U . . .
C221 C 0.55380(11) 0.09474(13) 0.06801(7) 0.0259(5) Uani 1 1 d D . . . .
C222 C 0.60893(11) 0.11772(13) 0.09341(7) 0.0224(5) Uani 1 1 d . . . . .
H222 H 0.6294 0.0818 0.1121 0.027 Uiso 1 1 calc R U . . .
C223 C 0.51536(11) 0.27547(15) 0.00977(7) 0.0318(5) Uani 1 1 d D . . . .
C224 C 0.52875(13) 0.01428(16) 0.07020(8) 0.0420(7) Uani 1 1 d D . . . .
C225 C 0.65647(10) 0.24630(12) 0.16233(6) 0.0180(4) Uani 1 1 d . . . . .
C226 C 0.62612(10) 0.31868(12) 0.16087(6) 0.0193(4) Uani 1 1 d . . . . .
H226 H 0.6319 0.3525 0.1399 0.023 Uiso 1 1 calc R U . . .
C227 C 0.58795(10) 0.34293(13) 0.18881(6) 0.0203(4) Uani 1 1 d . . . . .
C228 C 0.57896(10) 0.29579(13) 0.22008(6) 0.0226(5) Uani 1 1 d . . . . .
H228 H 0.5535 0.3124 0.2396 0.027 Uiso 1 1 calc R U . . .
C229 C 0.60821(10) 0.22370(14) 0.22216(6) 0.0223(5) Uani 1 1 d . . . . .
C230 C 0.64587(10) 0.19933(13) 0.19369(6) 0.0204(4) Uani 1 1 d . . . . .
H230 H 0.6648 0.1493 0.1957 0.024 Uiso 1 1 calc R U . . .
C231 C 0.55942(12) 0.42224(14) 0.18527(7) 0.0283(5) Uani 1 1 d . . . . .
C232 C 0.60261(13) 0.17065(16) 0.25574(7) 0.0336(6) Uani 1 1 d . . . . .
B200 B 0.69526(11) 0.21917(14) 0.12614(7) 0.0177(5) Uani 1 1 d . . . . .

loop_
_atom_site_aniso_label
_atom_site_aniso_U_11
_atom_site_aniso_U_22
_atom_site_aniso_U_33
_atom_site_aniso_U_23
_atom_site_aniso_U_13
_atom_site_aniso_U_12
Rh1 0.01522(8) 0.02131(9) 0.02146(9) -0.00485(7) 0.00181(6) -0.00315(7)
O3 0.0593(14) 0.0621(15) 0.0605(15) 0.0312(13) -0.0123(11) -0.0155(12)
O5 0.0500(12) 0.0519(13) 0.0372(11) 0.0154(10) -0.0019(9) -0.0106(10)
O13 0.0170(8) 0.0400(10) 0.0404(10) -0.0052(8) 0.0039(7) -0.0058(7)
O16 0.0275(9) 0.0294(9) 0.0274(9) -0.0069(7) -0.0002(7) -0.0086(7)
O28 0.0179(8) 0.0346(10) 0.0376(10) -0.0036(8) 0.0064(7) -0.0076(7)
O31 0.0313(9) 0.0319(10) 0.0383(10) -0.0158(8) 0.0049(8) -0.0121(8)
N7 0.0184(9) 0.0262(10) 0.0258(10) -0.0052(8) 0.0037(7) -0.0048(8)
N10 0.0179(9) 0.0234(10) 0.0229(9) -0.0042(8) 0.0015(7) -0.0042(7)
N22 0.0178(9) 0.0173(9) 0.0217(9) -0.0008(7) 0.0023(7) -0.0014(7)
N25 0.0172(9) 0.0193(9) 0.0236(9) -0.0021(8) -0.0006(7) 0.0006(7)
C2 0.0253(12) 0.0325(14) 0.0396(15) -0.0012(12) -0.0016(11) -0.0090(10)
C4 0.0221(12) 0.0368(14) 0.0236(12) -0.0048(11) 0.0010(9) -0.0087(10)
C5 0.0206(11) 0.0214(11) 0.0254(11) -0.0021(9) -0.0013(9) -0.0060(9)
C6 0.0191(10) 0.0246(11) 0.0238(11) -0.0023(10) 0.0020(9) -0.0041(9)
C7 0.0181(10) 0.0256(12) 0.0222(11) 0.0025(9) -0.0003(9) -0.0067(9)
C8 0.0193(11) 0.0250(12) 0.0278(12) 0.0012(10) 0.0006(9) -0.0059(9)
C9 0.0219(11) 0.0228(11) 0.0236(11) -0.0009(9) -0.0022(9) -0.0063(9)
C11 0.0197(11) 0.0321(13) 0.0332(13) -0.0065(11) 0.0080(10) -0.0003(10)
C12 0.0271(15) 0.094(3) 0.077(2) -0.050(2) 0.0184(15) -0.0138(17)
C14 0.0232(11) 0.0261(12) 0.0242(11) -0.0063(10) 0.0050(9) -0.0024(9)
C15 0.0282(12) 0.0386(14) 0.0266(12) -0.0096(11) 0.0011(10) -0.0037(11)
C17 0.0507(17) 0.0467(17) 0.0318(14) -0.0014(13) 0.0157(13) 0.0086(14)
C18 0.068(2) 0.0343(15) 0.0504(18) 0.0039(14) 0.0268(16) 0.0179(15)
C19 0.0290(13) 0.0342(14) 0.0389(14) -0.0041(12) 0.0022(11) 0.0042(11)
C20 0.0372(14) 0.0406(15) 0.0331(14) -0.0076(12) 0.0139(11) -0.0092(12)
C21 0.0181(10) 0.0159(10) 0.0201(10) -0.0001(8) -0.0003(8) -0.0009(8)
C26 0.0205(11) 0.0251(12) 0.0300(12) -0.0032(10) 0.0091(9) -0.0013(9)
C27 0.0200(11) 0.0349(14) 0.0422(15) -0.0027(12) 0.0082(10) -0.0002(10)
C29 0.0246(12) 0.0232(12) 0.0312(12) -0.0115(10) 0.0013(10) 0.0031(9)
C30 0.0306(13) 0.0395(15) 0.0426(15) -0.0198(13) 0.0058(12) -0.0069(12)
C32 0.0298(13) 0.0240(12) 0.0514(16) -0.0076(12) 0.0146(12) 0.0013(10)
C33 0.0352(14) 0.0495(16) 0.0276(13) -0.0037(12) 0.0111(11) -0.0061(12)
C34 0.0374(15) 0.0499(17) 0.0450(16) -0.0226(14) 0.0165(13) -0.0110(13)
C35 0.058(2) 0.0396(17) 0.0544(19) -0.0073(14) -0.0046(15) 0.0262(15)
F1 0.087(3) 0.083(2) 0.0323(18) -0.0129(17) 0.0267(18) 0.004(2)
F2 0.104(3) 0.113(4) 0.053(2) -0.008(2) 0.038(2) -0.077(3)
F3 0.078(3) 0.141(4) 0.0319(16) 0.037(2) 0.0134(16) 0.029(3)
F4 0.090(4) 0.045(3) 0.061(3) 0.011(2) -0.009(3) -0.041(3)
F5 0.064(3) 0.059(2) 0.040(2) -0.0076(18) -0.0162(18) 0.001(2)
F6 0.060(2) 0.097(4) 0.071(3) -0.059(3) 0.014(2) -0.015(2)
F7 0.0525(9) 0.0426(9) 0.0235(7) -0.0078(7) 0.0068(7) 0.0129(7)
F8 0.0489(10) 0.0293(8) 0.0692(12) -0.0229(8) 0.0164(9) -0.0106(7)
F9 0.0351(8) 0.0399(9) 0.0451(9) -0.0124(7) 0.0051(7) 0.0184(7)
F10 0.0274(7) 0.0484(9) 0.0347(8) 0.0002(7) -0.0077(6) 0.0155(7)
F11 0.0362(8) 0.0728(12) 0.0213(7) 0.0133(7) 0.0047(6) 0.0056(8)
F12 0.0439(9) 0.0375(9) 0.0331(8) -0.0070(7) -0.0093(7) -0.0011(7)
F13 0.057(3) 0.056(2) 0.067(2) 0.0191(19) -0.043(2) -0.0133(18)
F14 0.065(3) 0.044(2) 0.0529(18) 0.0080(15) -0.0078(18) 0.027(2)
F15 0.047(2) 0.071(3) 0.046(2) 0.035(2) 0.0045(17) 0.0043(19)
F16 0.0397(15) 0.0432(16) 0.128(3) 0.0103(18) -0.0006(17) -0.0243(13)
F17 0.098(3) 0.0317(15) 0.149(4) -0.033(2) 0.056(3) -0.0171(17)
F18 0.134(3) 0.060(2) 0.083(2) 0.0353(18) -0.029(2) -0.059(2)
F19 0.0359(8) 0.0283(7) 0.0376(8) 0.0036(6) 0.0018(6) 0.0113(6)
F20 0.0429(9) 0.0252(8) 0.0779(12) -0.0160(8) -0.0047(8) -0.0039(7)
F21 0.0470(9) 0.0423(9) 0.0488(10) -0.0069(8) 0.0204(8) 0.0211(8)
F22 0.0353(8) 0.0621(10) 0.0272(7) 0.0086(7) 0.0155(6) 0.0018(7)
F23 0.0366(9) 0.0900(14) 0.0425(9) 0.0353(10) 0.0061(7) 0.0153(9)
F24 0.1061(16) 0.0352(9) 0.0517(11) 0.0057(8) 0.0376(11) -0.0139(10)
F101 0.114(5) 0.085(4) 0.046(3) 0.037(3) 0.041(3) 0.029(3)
F102 0.095(5) 0.115(5) 0.033(3) -0.009(3) 0.017(3) -0.063(4)
F103 0.059(3) 0.093(5) 0.059(3) 0.008(3) 0.048(3) 0.002(3)
F104 0.116(5) 0.080(4) 0.034(2) -0.002(3) -0.002(3) -0.060(3)
F105 0.081(3) 0.071(4) 0.088(5) -0.056(3) 0.014(3) -0.011(3)
F106 0.033(2) 0.055(4) 0.062(3) -0.018(3) 0.002(2) -0.019(2)
F113 0.050(4) 0.033(3) 0.047(4) 0.021(3) -0.026(3) -0.024(3)
F114 0.083(6) 0.048(4) 0.031(3) 0.005(3) -0.032(4) -0.012(4)
F115 0.046(4) 0.082(5) 0.063(4) 0.026(3) 0.015(3) 0.032(3)
F116 0.054(4) 0.019(3) 0.123(5) 0.007(4) 0.004(4) -0.008(2)
F117 0.081(4) 0.054(4) 0.105(5) 0.007(4) 0.058(4) -0.025(4)
F118 0.107(5) 0.046(4) 0.100(5) -0.007(4) -0.020(4) -0.040(4)
C201 0.0174(10) 0.0168(10) 0.0215(10) 0.0011(8) 0.0029(8) 0.0073(8)
C202 0.0199(10) 0.0217(11) 0.0229(11) -0.0014(9) 0.0041(9) 0.0040(9)
C203 0.0231(11) 0.0284(12) 0.0265(12) 0.0046(10) 0.0094(9) 0.0047(9)
C204 0.0219(11) 0.0241(12) 0.0367(13) 0.0044(10) 0.0083(10) -0.0002(9)
C205 0.0258(12) 0.0229(12) 0.0307(13) -0.0013(10) 0.0022(10) 0.0009(9)
C206 0.0235(11) 0.0223(11) 0.0205(11) 0.0001(9) 0.0029(9) 0.0029(9)
C207 0.0474(17) 0.0547(19) 0.0352(15) 0.0040(14) 0.0203(14) -0.0055(15)
C208 0.0454(17) 0.0402(16) 0.0451(17) -0.0101(14) 0.0083(14) -0.0179(13)
C209 0.0183(10) 0.0168(10) 0.0170(10) 0.0025(8) 0.0051(8) 0.0001(8)
C210 0.0201(10) 0.0187(11) 0.0171(10) 0.0008(8) 0.0021(8) 0.0002(8)
C211 0.0198(10) 0.0170(10) 0.0240(11) 0.0005(9) 0.0076(9) -0.0004(8)
C212 0.0175(10) 0.0175(11) 0.0274(11) 0.0047(9) 0.0056(9) 0.0036(8)
C213 0.0181(10) 0.0220(11) 0.0181(10) 0.0039(9) 0.0030(8) -0.0003(8)
C214 0.0206(10) 0.0185(11) 0.0175(10) 0.0004(8) 0.0048(8) 0.0025(8)
C215 0.0257(12) 0.0236(12) 0.0313(13) -0.0046(10) 0.0039(10) 0.0037(10)
C216 0.0224(11) 0.0316(13) 0.0242(12) 0.0026(10) 0.0007(9) 0.0052(10)
C217 0.0175(10) 0.0198(10) 0.0174(10) -0.0005(8) 0.0061(8) 0.0033(8)
C218 0.0204(10) 0.0169(10) 0.0186(10) -0.0007(8) 0.0040(8) -0.0002(8)
C219 0.0195(10) 0.0266(12) 0.0187(10) 0.0016(9) 0.0034(8) 0.0016(9)
C220 0.0191(11) 0.0304(13) 0.0245(11) -0.0032(10) -0.0008(9) -0.0039(9)
C221 0.0253(12) 0.0228(12) 0.0303(12) -0.0010(10) 0.0057(10) -0.0046(9)
C222 0.0236(11) 0.0210(11) 0.0227(11) 0.0034(9) 0.0032(9) 0.0022(9)
C223 0.0267(12) 0.0372(14) 0.0291(13) 0.0070(11) -0.0041(10) 0.0007(11)
C224 0.0406(16) 0.0281(14) 0.0547(18) 0.0016(13) -0.0024(14) -0.0097(12)
C225 0.0155(10) 0.0207(10) 0.0167(10) -0.0026(8) -0.0010(8) 0.0007(8)
C226 0.0182(10) 0.0206(11) 0.0186(10) 0.0001(9) 0.0007(8) 0.0012(8)
C227 0.0152(10) 0.0229(11) 0.0218(11) -0.0054(9) -0.0009(8) 0.0014(8)
C228 0.0155(10) 0.0301(12) 0.0224(11) -0.0057(9) 0.0033(8) -0.0013(9)
C229 0.0178(10) 0.0293(12) 0.0197(10) 0.0009(10) 0.0028(8) -0.0030(9)
C230 0.0183(10) 0.0205(11) 0.0221(11) 0.0011(9) 0.0012(8) 0.0015(8)
C231 0.0250(12) 0.0284(13) 0.0314(13) -0.0080(10) 0.0032(10) 0.0038(10)
C232 0.0326(13) 0.0410(15) 0.0291(13) 0.0065(11) 0.0108(11) 0.0025(11)
B200 0.0187(11) 0.0165(11) 0.0176(11) 0.0005(10) 0.0012(9) 0.0037(9)

loop_
_atom_type_symbol
_atom_type_description
_atom_type_scat_dispersion_real
_atom_type_scat_dispersion_imag
_atom_type_scat_source
C C 0.0033 0.0016 'International Tables Vol C Tables 4.2.6.8 and 6.1.1.4'
H H 0.0000 0.0000 'International Tables Vol C Tables 4.2.6.8 and 6.1.1.4'
B B 0.0013 0.0007 'International Tables Vol C Tables 4.2.6.8 and 6.1.1.4'
N N 0.0061 0.0033 'International Tables Vol C Tables 4.2.6.8 and 6.1.1.4'
O O 0.0106 0.0060 'International Tables Vol C Tables 4.2.6.8 and 6.1.1.4'
F F 0.0171 0.0103 'International Tables Vol C Tables 4.2.6.8 and 6.1.1.4'
Rh Rh -1.1178 0.9187 'International Tables Vol C Tables 4.2.6.8 and 6.1.1.4'

loop_
_geom_angle_atom_site_label_1
_geom_angle_atom_site_label_2
_geom_angle_atom_site_label_3
_geom_angle
C2 Rh1 C4 173.46(11)
C2 Rh1 C6 92.45(10)
C2 Rh1 C21 89.81(9)
C4 Rh1 C6 89.34(9)
C4 Rh1 C21 88.52(9)
C21 Rh1 C6 177.53(9)
C8 O13 C12 106.26(19)
C9 O16 C15 104.34(17)
C7 O28 C27 104.38(17)
C5 O31 C30 104.07(17)
C6 N7 C8 112.72(19)
C6 N7 C11 136.66(19)
C8 N7 C11 110.52(18)
C6 N10 C9 113.04(18)
C6 N10 C14 136.86(18)
C9 N10 C14 110.00(18)
C7 N22 C26 109.98(17)
C21 N22 C7 112.75(18)
C21 N22 C26 137.09(18)
C5 N25 C29 109.46(18)
C21 N25 C5 113.11(18)
C21 N25 C29 137.31(18)
O3 C2 Rh1 176.5(3)
O5 C4 Rh1 177.2(2)
O31 C5 N25 112.94(19)
C7 C5 O31 141.1(2)
C7 C5 N25 105.99(19)
N7 C6 Rh1 129.87(16)
N10 C6 Rh1 128.31(16)
N10 C6 N7 101.74(18)
O28 C7 N22 112.69(19)
C5 C7 O28 140.8(2)
C5 C7 N22 106.48(19)
O13 C8 N7 113.0(2)
C9 C8 O13 140.5(2)
C9 C8 N7 106.55(19)
O16 C9 N10 113.08(19)
C8 C9 O16 141.0(2)
C8 C9 N10 105.94(19)
N7 C11 C12 98.41(19)
N7 C11 C17 111.7(2)
N7 C11 C18 110.5(2)
C17 C11 C12 110.2(2)
C17 C11 C18 112.1(2)
C18 C11 C12 113.2(3)
O13 C12 C11 110.3(2)
N10 C14 C15 97.98(17)
N10 C14 C19 109.69(19)
N10 C14 C20 111.93(19)
C19 C14 C15 111.9(2)
C20 C14 C15 111.2(2)
C20 C14 C19 113.1(2)
O16 C15 C14 107.47(18)
N22 C21 Rh1 128.73(15)
N25 C21 Rh1 129.47(15)
N25 C21 N22 101.66(17)
N22 C26 C27 97.88(18)
N22 C26 C32 112.11(18)
N22 C26 C33 109.1(2)
C32 C26 C27 111.5(2)
C32 C26 C33 113.1(2)
C33 C26 C27 112.1(2)
O28 C27 C26 106.81(18)
N25 C29 C30 98.00(18)
N25 C29 C34 112.5(2)
N25 C29 C35 108.6(2)
C34 C29 C30 111.5(2)
C34 C29 C35 113.4(2)
C35 C29 C30 111.8(2)
O31 C30 C29 106.29(19)
C202 C201 B200 123.78(19)
C206 C201 C202 115.7(2)
C206 C201 B200 119.66(19)
C203 C202 C201 121.8(2)
C202 C203 C207 119.7(2)
C204 C203 C202 121.2(2)
C204 C203 C207 119.1(2)
C205 C204 C203 117.9(2)
C204 C205 C206 120.7(2)
C204 C205 C208 120.6(2)
C206 C205 C208 118.7(2)
C205 C206 C201 122.6(2)
F1 C207 C203 109.9(2)
F2 C207 F1 106.1(3)
F2 C207 F3 109.7(3)
F2 C207 C203 118.5(3)
F3 C207 F1 98.8(3)
F3 C207 C203 111.8(2)
F101 C207 F103 98.9(4)
F101 C207 C203 110.3(3)
F102 C207 F101 110.6(4)
F102 C207 F103 107.6(4)
F102 C207 C203 119.4(3)
F103 C207 C203 108.1(3)
F4 C208 F5 103.6(3)
F4 C208 F6 110.2(4)
F4 C208 C205 116.5(4)
F5 C208 C205 108.8(3)
F6 C208 F5 99.9(3)
F6 C208 C205 115.7(3)
F104 C208 F105 107.0(4)
F104 C208 F106 109.9(4)
F104 C208 C205 117.1(3)
F105 C208 C205 107.6(3)
F106 C208 F105 101.4(4)
F106 C208 C205 112.5(4)
C210 C209 C214 115.47(19)
C210 C209 B200 122.73(18)
C214 C209 B200 121.06(18)
C211 C210 C209 122.3(2)
C210 C211 C215 118.3(2)
C212 C211 C210 121.0(2)
C212 C211 C215 120.7(2)
C211 C212 C213 118.01(19)
C212 C213 C214 120.6(2)
C212 C213 C216 121.8(2)
C214 C213 C216 117.6(2)
C213 C214 C209 122.7(2)
F7 C215 F8 106.1(2)
F7 C215 F9 106.57(19)
F7 C215 C211 113.05(19)
F8 C215 C211 111.38(19)
F9 C215 F8 105.81(19)
F9 C215 C211 113.43(19)
F10 C216 F11 107.45(19)
F10 C216 F12 106.84(19)
F10 C216 C213 113.55(19)
F11 C216 F12 105.5(2)
F11 C216 C213 111.48(19)
F12 C216 C213 111.54(19)
C218 C217 C222 115.65(19)
C218 C217 B200 123.38(19)
C222 C217 B200 120.49(19)
C219 C218 C217 122.2(2)
C218 C219 C223 118.8(2)
C220 C219 C218 121.1(2)
C220 C219 C223 120.1(2)
C219 C220 C221 117.9(2)
C220 C221 C222 120.8(2)
C220 C221 C224 119.7(2)
C222 C221 C224 119.5(2)
C221 C222 C217 122.4(2)
F13 C223 F14 105.3(3)
F13 C223 F15 108.0(3)
F13 C223 C219 115.5(3)
F14 C223 C219 111.6(2)
F15 C223 F14 103.2(3)
F15 C223 C219 112.3(3)
F113 C223 F114 104.8(5)
F113 C223 F115 107.8(5)
F113 C223 C219 114.4(4)
F114 C223 C219 110.3(4)
F115 C223 F114 104.6(4)
F115 C223 C219 114.0(4)
F16 C224 C221 112.8(2)
F17 C224 F16 105.9(3)
F17 C224 F18 107.6(3)
F17 C224 C221 113.3(2)
F18 C224 F16 104.0(3)
F18 C224 C221 112.6(2)
F116 C224 C221 112.6(3)
F117 C224 F116 103.2(4)
F117 C224 F118 107.3(4)
F117 C224 C221 113.9(4)
F118 C224 F116 104.6(4)
F118 C224 C221 114.3(4)
C226 C225 B200 119.45(18)
C230 C225 C226 115.90(19)
C230 C225 B200 124.40(19)
C227 C226 C225 122.6(2)
C226 C227 C231 118.4(2)
C228 C227 C226 120.5(2)
C228 C227 C231 121.0(2)
C227 C228 C229 118.1(2)
C228 C229 C230 121.1(2)
C228 C229 C232 121.2(2)
C230 C229 C232 117.7(2)
C225 C230 C229 121.8(2)
F19 C231 C227 112.62(19)
F20 C231 F19 105.3(2)
F20 C231 C227 111.19(19)
F21 C231 F19 106.75(19)
F21 C231 F20 106.90(19)
F21 C231 C227 113.6(2)
F22 C232 F23 105.3(2)
F22 C232 C229 113.8(2)
F23 C232 C229 111.2(2)
F24 C232 F22 106.6(2)
F24 C232 F23 106.8(2)
F24 C232 C229 112.6(2)
C209 B200 C201 101.87(16)
C209 B200 C225 113.70(17)
C217 B200 C201 115.73(17)
C217 B200 C209 112.46(17)
C217 B200 C225 103.08(16)
C225 B200 C201 110.42(17)

loop_
_geom_bond_atom_site_label_1
_geom_bond_atom_site_label_2
_geom_bond_distance
Rh1 C2 1.910(3)
Rh1 C4 1.917(3)
Rh1 C6 2.063(2)
Rh1 C21 2.061(2)
O3 C2 1.129(3)
O5 C4 1.130(3)
O13 C8 1.353(3)
O13 C12 1.412(3)
O16 C9 1.358(3)
O16 C15 1.454(3)
O28 C7 1.358(3)
O28 C27 1.455(3)
O31 C5 1.356(3)
O31 C30 1.460(3)
N7 C6 1.360(3)
N7 C8 1.379(3)
N7 C11 1.482(3)
N10 C6 1.355(3)
N10 C9 1.383(3)
N10 C14 1.483(3)
N22 C7 1.382(3)
N22 C21 1.358(3)
N22 C26 1.476(3)
N25 C5 1.383(3)
N25 C21 1.355(3)
N25 C29 1.484(3)
C5 C7 1.330(3)
C8 C9 1.334(3)
C11 C12 1.549(4)
C11 C17 1.508(4)
C11 C18 1.509(4)
C14 C15 1.556(3)
C14 C19 1.521(3)
C14 C20 1.516(3)
C26 C27 1.552(3)
C26 C32 1.514(3)
C26 C33 1.523(3)
C29 C30 1.552(3)
C29 C34 1.507(4)
C29 C35 1.518(4)
F1 C207 1.376(4)
F2 C207 1.261(4)
F3 C207 1.351(4)
F4 C208 1.293(4)
F5 C208 1.410(4)
F6 C208 1.317(4)
F7 C215 1.335(3)
F8 C215 1.348(3)
F9 C215 1.338(3)
F10 C216 1.323(3)
F11 C216 1.338(3)
F12 C216 1.347(3)
F13 C223 1.308(4)
F14 C223 1.360(4)
F15 C223 1.329(4)
F16 C224 1.327(3)
F17 C224 1.290(4)
F18 C224 1.322(4)
F19 C231 1.346(3)
F20 C231 1.345(3)
F21 C231 1.329(3)
F22 C232 1.335(3)
F23 C232 1.349(3)
F24 C232 1.327(3)
F101 C207 1.356(5)
F102 C207 1.236(5)
F103 C207 1.371(5)
F104 C208 1.261(5)
F105 C208 1.381(5)
F106 C208 1.338(5)
F113 C223 1.313(5)
F114 C223 1.353(5)
F115 C223 1.315(5)
F116 C224 1.332(5)
F117 C224 1.293(5)
F118 C224 1.308(5)
C201 C202 1.399(3)
C201 C206 1.398(3)
C201 B200 1.638(3)
C202 C203 1.392(3)
C203 C204 1.389(3)
C203 C207 1.488(3)
C204 C205 1.381(3)
C205 C206 1.391(3)
C205 C208 1.489(4)
C209 C210 1.397(3)
C209 C214 1.398(3)
C209 B200 1.637(3)
C210 C211 1.394(3)
C211 C212 1.384(3)
C211 C215 1.496(3)
C212 C213 1.385(3)
C213 C214 1.395(3)
C213 C216 1.498(3)
C217 C218 1.396(3)
C217 C222 1.400(3)
C217 B200 1.636(3)
C218 C219 1.394(3)
C219 C220 1.381(3)
C219 C223 1.492(3)
C220 C221 1.388(3)
C221 C222 1.389(3)
C221 C224 1.495(3)
C225 C226 1.401(3)
C225 C230 1.394(3)
C225 B200 1.637(3)
C226 C227 1.387(3)
C227 C228 1.385(3)
C227 C231 1.495(3)
C228 C229 1.386(3)
C229 C230 1.395(3)
C229 C232 1.495(3)

loop_
_smtbx_masks_void_nr
_smtbx_masks_void_average_x
_smtbx_masks_void_average_y
_smtbx_masks_void_average_z
_smtbx_masks_void_volume
_smtbx_masks_void_count_electrons
1 0.000 0.463 0.250 121.5 3.8
2 0.000 0.537 0.750 121.5 3.8
3 0.153 0.409 0.973 14.8 0.0
4 0.153 0.591 0.473 14.8 0.0
5 0.347 0.091 0.027 14.8 0.0
6 0.347 0.909 0.527 14.8 0.0
7 0.500 0.037 0.750 121.5 3.8
8 0.500 0.963 0.250 121.5 3.8
9 0.653 0.091 0.473 14.8 0.0
10 0.653 0.909 0.973 14.8 0.0
11 0.847 0.409 0.527 14.8 0.0
12 0.847 0.591 0.027 14.8 0.0
